data_7222377
loop_
_publ_author_name
'Chen, Shangjun'
'Li, Wenlong'
'Li, Xin'
'Zhu, Weihong'

_publ_section_title
;
 Substitution effect on photochromic properties of
 benzo[b]thiophene-1,1-dioxide based diarylethenes
;
_journal_name_full 'RSC Adv.'
_journal_paper_doi 10.1039/C5RA18116J
_journal_year 2015
_chemical_formula_sum 'C30 H22 O2 S3'
_chemical_formula_weight 510.66
_chemical_name_systematic
; 
 ? 
;
_space_group_IT_number 19
_symmetry_cell_setting orthorhombic
_symmetry_space_group_name_Hall 'P 2ac 2ab'
_symmetry_space_group_name_H-M 'P 21 21 21'
_atom_sites_solution_hydrogens geom
_atom_sites_solution_primary direct
_atom_sites_solution_secondary difmap
_audit_creation_method SHELXL-97
_audit_update_record
;
2015-05-27 deposited with the CCDC.
2015-09-30 downloaded from the CCDC.
;
_cell_angle_alpha 90.00
_cell_angle_beta 90.00
_cell_angle_gamma 90.00
_cell_formula_units_Z 4
_cell_length_a 9.973(4)
_cell_length_b 12.164(4)
_cell_length_c 21.090(7)
_cell_measurement_temperature 573(2)
_cell_volume 2558.5(16)
_computing_cell_refinement 'Bruker SMART'
_computing_data_collection 'Bruker SMART'
_computing_data_reduction 'Bruker SHELXTL'
_computing_molecular_graphics 'Bruker SHELXTL'
_computing_publication_material 'Bruker SHELXTL'
_computing_structure_refinement 'SHELXL-97 (Sheldrick, 1997)'
_computing_structure_solution 'SHELXS-97 (Sheldrick, 1990)'
_diffrn_ambient_temperature 573(2)
_diffrn_measured_fraction_theta_full 0.986
_diffrn_measured_fraction_theta_max 0.986
_diffrn_measurement_device_type 'CCD area detector'
_diffrn_measurement_method 'phi and omega scans'
_diffrn_radiation_monochromator graphite
_diffrn_radiation_source 'fine-focus sealed tube'
_diffrn_radiation_type MoK\a
_diffrn_radiation_wavelength 0.71073
_diffrn_reflns_av_R_equivalents 0.0421
_diffrn_reflns_av_sigmaI/netI 0.0599
_diffrn_reflns_limit_h_max 4
_diffrn_reflns_limit_h_min -11
_diffrn_reflns_limit_k_max 14
_diffrn_reflns_limit_k_min -13
_diffrn_reflns_limit_l_max 24
_diffrn_reflns_limit_l_min -24
_diffrn_reflns_number 8766
_diffrn_reflns_theta_full 25.01
_diffrn_reflns_theta_max 25.01
_diffrn_reflns_theta_min 1.93
_exptl_absorpt_coefficient_mu 0.316
_exptl_absorpt_correction_T_max 0.9512
_exptl_absorpt_correction_T_min 0.9366
_exptl_absorpt_correction_type multi-scan
_exptl_absorpt_process_details sadabs
_exptl_crystal_density_diffrn 1.326
_exptl_crystal_density_method 'not measured'
_exptl_crystal_F_000 1064
_exptl_crystal_size_max 0.21
_exptl_crystal_size_mid 0.17
_exptl_crystal_size_min 0.16
_refine_diff_density_max 0.176
_refine_diff_density_min -0.170
_refine_diff_density_rms 0.035
_refine_ls_abs_structure_details 'Flack H D (1983), Acta Cryst. A39, 876-881'
_refine_ls_abs_structure_Flack 0.06(8)
_refine_ls_extinction_method none
_refine_ls_goodness_of_fit_ref 1.016
_refine_ls_hydrogen_treatment constr
_refine_ls_matrix_type full
_refine_ls_number_parameters 318
_refine_ls_number_reflns 4187
_refine_ls_number_restraints 0
_refine_ls_restrained_S_all 1.016
_refine_ls_R_factor_all 0.0716
_refine_ls_R_factor_gt 0.0419
_refine_ls_shift/su_max 0.000
_refine_ls_shift/su_mean 0.000
_refine_ls_structure_factor_coef Fsqd
_refine_ls_weighting_details 'calc w=1/[\s^2^(Fo^2^)+(0.0352P)^2^+0.0000P] where P=(Fo^2^+2Fc^2^)/3'
_refine_ls_weighting_scheme calc
_refine_ls_wR_factor_gt 0.0795
_refine_ls_wR_factor_ref 0.0906
_reflns_number_gt 2991
_reflns_number_total 4187
_reflns_threshold_expression >2sigma(I)
_cod_data_source_file c5ra18116j2.cif
_cod_data_source_block p212121
_cod_original_cell_volume 2558.3(16)
_cod_original_sg_symbol_H-M P212121
_cod_database_code 7222377

loop_
_symmetry_equiv_pos_as_xyz
'x, y, z'
'-x+1/2, -y, z+1/2'
'-x, y+1/2, -z+1/2'
'x+1/2, -y+1/2, -z'

loop_
_atom_site_label
_atom_site_type_symbol
_atom_site_fract_x
_atom_site_fract_y
_atom_site_fract_z
_atom_site_U_iso_or_equiv
_atom_site_adp_type
_atom_site_occupancy
_atom_site_symmetry_multiplicity
_atom_site_calc_flag
_atom_site_refinement_flags
S1 S 0.61695(10) 0.21396(7) 0.21832(4) 0.0517(3) Uani 1 1 d .
S2 S 1.16249(10) -0.00322(9) 0.32023(4) 0.0633(3) Uani 1 1 d .
S3 S 0.80873(11) -0.16080(8) 0.14139(5) 0.0646(3) Uani 1 1 d .
O2 O 0.6306(3) 0.2769(2) 0.16139(10) 0.0753(9) Uani 1 1 d .
C15 C 0.6550(4) 0.2931(3) 0.28582(15) 0.0495(9) Uani 1 1 d .
O1 O 0.4951(3) 0.1535(2) 0.22657(12) 0.0686(7) Uani 1 1 d .
C7 C 0.8287(4) -0.0522(3) 0.08955(15) 0.0533(9) Uani 1 1 d .
C24 C 1.0549(4) -0.0086(3) 0.38486(14) 0.0506(9) Uani 1 1 d .
C8 C 0.8057(4) 0.0450(3) 0.12052(15) 0.0552(10) Uani 1 1 d .
H8 H 0.8096 0.1132 0.1006 0.066 Uiso 1 1 calc R
C20 C 0.9374(4) 0.0919(3) 0.30862(15) 0.0490(9) Uani 1 1 d .
C19 C 0.8119(4) 0.2991(3) 0.36978(16) 0.0593(10) Uani 1 1 d .
H19 H 0.8860 0.2708 0.3910 0.071 Uiso 1 1 calc R
C14 C 0.7651(4) 0.2493(3) 0.31575(16) 0.0481(9) Uani 1 1 d .
C12 C 0.7546(4) 0.1237(3) 0.22967(16) 0.0490(9) Uani 1 1 d .
C13 C 0.8210(3) 0.1505(3) 0.28311(15) 0.0471(8) Uani 1 1 d .
C17 C 0.6399(5) 0.4357(3) 0.3609(2) 0.0745(12) Uani 1 1 d .
H17 H 0.5987 0.4988 0.3764 0.089 Uiso 1 1 calc R
C10 C 0.7741(4) -0.0766(3) 0.20443(17) 0.0543(10) Uani 1 1 d .
C21 C 1.0511(4) 0.0707(3) 0.27552(16) 0.0522(9) Uani 1 1 d .
C23 C 0.9405(4) 0.0473(3) 0.37082(16) 0.0537(9) Uani 1 1 d .
H23 H 0.8704 0.0556 0.3995 0.064 Uiso 1 1 calc R
C25 C 1.0913(4) -0.0684(3) 0.44251(16) 0.0526(9) Uani 1 1 d .
C22 C 1.0878(4) 0.1036(3) 0.20952(16) 0.0682(12) Uani 1 1 d .
H22A H 1.0631 0.0460 0.1806 0.102 Uiso 1 1 calc R
H22B H 1.1827 0.1160 0.2071 0.102 Uiso 1 1 calc R
H22C H 1.0411 0.1699 0.1984 0.102 Uiso 1 1 calc R
C9 C 0.7754(3) 0.0318(3) 0.18561(15) 0.0482(8) Uani 1 1 d .
C4 C 0.8756(4) -0.0674(4) 0.02421(17) 0.0600(10) Uani 1 1 d .
C27 C 1.0254(5) -0.1659(4) 0.53661(19) 0.0788(13) Uani 1 1 d .
H27 H 0.9568 -0.1914 0.5626 0.095 Uiso 1 1 calc R
C16 C 0.5913(4) 0.3872(3) 0.30601(18) 0.0619(11) Uani 1 1 d .
H16 H 0.5191 0.4168 0.2839 0.074 Uiso 1 1 calc R
C30 C 1.2215(5) -0.0894(3) 0.45858(18) 0.0695(12) Uani 1 1 d .
H30 H 1.2899 -0.0639 0.4325 0.083 Uiso 1 1 calc R
C5 C 0.8882(4) 0.0203(4) -0.01658(17) 0.0731(12) Uani 1 1 d .
H5 H 0.8610 0.0898 -0.0035 0.088 Uiso 1 1 calc R
C11 C 0.7471(4) -0.1228(3) 0.26814(18) 0.0732(12) Uani 1 1 d .
H11A H 0.8306 -0.1381 0.2891 0.110 Uiso 1 1 calc R
H11B H 0.6967 -0.1896 0.2640 0.110 Uiso 1 1 calc R
H11C H 0.6967 -0.0708 0.2927 0.110 Uiso 1 1 calc R
C18 C 0.7472(5) 0.3925(3) 0.3923(2) 0.0700(12) Uani 1 1 d .
H18 H 0.7774 0.4260 0.4293 0.084 Uiso 1 1 calc R
C29 C 1.2538(5) -0.1475(4) 0.5125(2) 0.0767(13) Uani 1 1 d .
H29 H 1.3433 -0.1610 0.5222 0.092 Uiso 1 1 calc R
C28 C 1.1547(6) -0.1857(3) 0.55195(19) 0.0757(14) Uani 1 1 d .
H28 H 1.1762 -0.2245 0.5886 0.091 Uiso 1 1 calc R
C2 C 0.9713(6) -0.1823(5) -0.0578(3) 0.1014(19) Uani 1 1 d .
H2 H 0.9999 -0.2509 -0.0717 0.122 Uiso 1 1 calc R
C26 C 0.9954(5) -0.1080(4) 0.48242(19) 0.0748(12) Uani 1 1 d .
H26 H 0.9058 -0.0953 0.4726 0.090 Uiso 1 1 calc R
C3 C 0.9170(5) -0.1712(4) 0.0037(2) 0.0862(14) Uani 1 1 d .
H3 H 0.9091 -0.2320 0.0302 0.103 Uiso 1 1 calc R
C6 C 0.9408(5) 0.0066(5) -0.0766(2) 0.0941(16) Uani 1 1 d .
H6 H 0.9479 0.0670 -0.1035 0.113 Uiso 1 1 calc R
C1 C 0.9823(6) -0.0936(6) -0.0973(3) 0.109(2) Uani 1 1 d .
H1 H 1.0179 -0.1017 -0.1378 0.130 Uiso 1 1 calc R

loop_
_atom_site_aniso_label
_atom_site_aniso_U_11
_atom_site_aniso_U_22
_atom_site_aniso_U_33
_atom_site_aniso_U_23
_atom_site_aniso_U_13
_atom_site_aniso_U_12
S1 0.0572(6) 0.0424(4) 0.0556(5) -0.0023(5) -0.0106(5) 0.0025(5)
S2 0.0481(6) 0.0770(6) 0.0647(5) 0.0041(6) 0.0062(5) 0.0132(5)
S3 0.0685(8) 0.0501(5) 0.0752(6) -0.0127(5) -0.0032(6) 0.0024(5)
O2 0.108(3) 0.0603(15) 0.0575(15) 0.0102(14) -0.0215(15) -0.0003(17)
C15 0.051(2) 0.0414(17) 0.0563(19) -0.0024(19) -0.0022(19) -0.0024(18)
O1 0.0557(18) 0.0562(14) 0.0939(19) -0.0089(16) -0.0116(15) -0.0045(14)
C7 0.050(2) 0.056(2) 0.053(2) -0.0098(19) -0.0112(19) 0.002(2)
C24 0.043(2) 0.057(2) 0.0518(19) -0.003(2) -0.0017(16) -0.0005(19)
C8 0.064(3) 0.052(2) 0.049(2) -0.0095(18) -0.0047(19) 0.0006(19)
C20 0.050(2) 0.048(2) 0.048(2) -0.0040(18) -0.0026(18) 0.0017(17)
C19 0.052(3) 0.069(2) 0.058(2) -0.010(2) -0.0049(19) -0.005(2)
C14 0.048(2) 0.0479(19) 0.0479(18) 0.0007(18) 0.0075(18) -0.0041(17)
C12 0.052(2) 0.0444(19) 0.050(2) 0.0001(18) 0.0014(18) 0.0018(17)
C13 0.042(2) 0.0508(19) 0.0481(18) -0.0033(18) 0.0033(18) 0.0009(18)
C17 0.084(4) 0.051(2) 0.088(3) -0.020(2) 0.008(3) 0.007(2)
C10 0.055(2) 0.049(2) 0.059(2) -0.0074(19) -0.0047(18) -0.0014(18)
C21 0.042(2) 0.057(2) 0.057(2) -0.005(2) 0.0050(19) 0.0012(18)
C23 0.043(2) 0.064(2) 0.054(2) -0.013(2) 0.0006(18) 0.0024(19)
C25 0.048(3) 0.061(2) 0.049(2) -0.0102(19) -0.0015(19) -0.001(2)
C22 0.062(3) 0.078(3) 0.065(2) 0.008(2) 0.012(2) 0.004(2)
C9 0.049(2) 0.049(2) 0.0470(19) -0.0013(18) -0.0041(17) 0.0009(17)
C4 0.042(2) 0.080(3) 0.058(2) -0.022(2) -0.0059(19) -0.001(2)
C27 0.086(4) 0.087(3) 0.063(3) 0.007(3) 0.003(3) -0.009(3)
C16 0.063(3) 0.048(2) 0.075(3) -0.005(2) -0.006(2) 0.003(2)
C30 0.064(3) 0.080(3) 0.064(3) 0.000(2) 0.000(2) 0.014(2)
C5 0.060(3) 0.102(3) 0.058(2) -0.011(3) 0.000(2) -0.003(3)
C11 0.084(3) 0.058(2) 0.078(3) 0.005(2) -0.001(2) -0.007(2)
C18 0.078(3) 0.066(3) 0.066(2) -0.022(2) 0.002(2) -0.001(2)
C29 0.075(3) 0.089(3) 0.066(3) 0.000(3) -0.010(2) 0.029(3)
C28 0.114(5) 0.061(3) 0.052(2) -0.003(2) -0.014(3) 0.015(3)
C2 0.086(4) 0.123(5) 0.095(4) -0.060(4) 0.009(3) -0.015(3)
C26 0.056(3) 0.099(3) 0.069(3) 0.006(3) -0.004(2) -0.008(2)
C3 0.084(4) 0.096(3) 0.079(3) -0.038(3) -0.004(3) -0.001(3)
C6 0.077(3) 0.141(5) 0.065(3) -0.003(3) 0.004(2) -0.024(4)
C1 0.080(4) 0.165(6) 0.081(3) -0.055(4) 0.016(3) -0.035(4)

loop_
_atom_type_symbol
_atom_type_description
_atom_type_scat_dispersion_real
_atom_type_scat_dispersion_imag
_atom_type_scat_source
C C 0.0033 0.0016 'International Tables Vol C Tables 4.2.6.8 and 6.1.1.4'
H H 0.0000 0.0000 'International Tables Vol C Tables 4.2.6.8 and 6.1.1.4'
O O 0.0106 0.0060 'International Tables Vol C Tables 4.2.6.8 and 6.1.1.4'
S S 0.1246 0.1234 'International Tables Vol C Tables 4.2.6.8 and 6.1.1.4'

loop_
_geom_angle_atom_site_label_1
_geom_angle_atom_site_label_2
_geom_angle_atom_site_label_3
_geom_angle
O2 S1 O1 117.24(17)
O2 S1 C15 111.47(14)
O1 S1 C15 111.44(17)
O2 S1 C12 111.77(17)
O1 S1 C12 108.83(16)
C15 S1 C12 93.58(17)
C21 S2 C24 92.95(18)
C10 S3 C7 93.29(17)
C14 C15 C16 123.3(3)
C14 C15 S1 109.4(2)
C16 C15 S1 127.3(3)
C8 C7 C4 127.6(3)
C8 C7 S3 109.8(2)
C4 C7 S3 122.4(3)
C23 C24 C25 129.6(3)
C23 C24 S2 109.2(3)
C25 C24 S2 121.2(3)
C7 C8 C9 113.6(3)
C21 C20 C23 112.7(3)
C21 C20 C13 124.5(3)
C23 C20 C13 122.8(3)
C14 C19 C18 119.1(4)
C19 C14 C15 118.8(3)
C19 C14 C13 127.7(3)
C15 C14 C13 113.5(3)
C13 C12 C9 130.1(3)
C13 C12 S1 110.1(2)
C9 C12 S1 119.7(3)
C12 C13 C20 125.4(3)
C12 C13 C14 113.4(3)
C20 C13 C14 121.2(3)
C18 C17 C16 121.1(4)
C9 C10 C11 128.8(3)
C9 C10 S3 110.3(3)
C11 C10 S3 120.9(3)
C20 C21 C22 129.3(3)
C20 C21 S2 111.0(3)
C22 C21 S2 119.7(3)
C24 C23 C20 114.2(3)
C26 C25 C30 116.6(4)
C26 C25 C24 121.0(4)
C30 C25 C24 122.3(4)
C10 C9 C8 113.0(3)
C10 C9 C12 123.0(3)
C8 C9 C12 123.9(3)
C5 C4 C3 118.7(4)
C5 C4 C7 121.2(4)
C3 C4 C7 119.9(4)
C28 C27 C26 119.9(5)
C15 C16 C17 116.8(4)
C25 C30 C29 121.6(4)
C4 C5 C6 120.9(5)
C17 C18 C19 120.8(4)
C28 C29 C30 120.4(4)
C27 C28 C29 118.8(4)
C1 C2 C3 121.0(5)
C25 C26 C27 122.8(4)
C4 C3 C2 118.9(5)
C1 C6 C5 121.2(6)
C6 C1 C2 119.2(5)

loop_
_geom_bond_atom_site_label_1
_geom_bond_atom_site_label_2
_geom_bond_distance
S1 O2 1.430(2)
S1 O1 1.431(3)
S1 C15 1.760(3)
S1 C12 1.774(4)
S2 C21 1.712(4)
S2 C24 1.736(3)
S3 C10 1.713(3)
S3 C7 1.726(4)
C15 C14 1.374(5)
C15 C16 1.377(5)
C7 C8 1.371(4)
C7 C4 1.467(5)
C24 C23 1.361(5)
C24 C25 1.462(5)
C8 C9 1.415(4)
C20 C21 1.356(5)
C20 C23 1.420(4)
C20 C13 1.465(5)
C19 C14 1.373(5)
C19 C18 1.391(5)
C14 C13 1.493(4)
C12 C13 1.347(5)
C12 C9 1.468(4)
C17 C18 1.364(6)
C17 C16 1.386(5)
C10 C9 1.377(4)
C10 C11 1.481(5)
C21 C22 1.493(4)
C25 C26 1.362(5)
C25 C30 1.366(5)
C4 C5 1.377(5)
C4 C3 1.396(6)
C27 C28 1.351(7)
C27 C26 1.376(5)
C30 C29 1.377(5)
C5 C6 1.381(5)
C29 C28 1.373(6)
C2 C1 1.367(7)
C2 C3 1.412(7)
C6 C1 1.358(8)
